data_4123244
loop_
_publ_author_name
'Pike, Sebastian D.'
'Chadwick, F. Mark'
'Rees, Nicholas H.'
'Scott, Mark P.'
'Weller, Andrew S.'
'Kr\"amer, Tobias'
'Macgregor, Stuart A.'

_publ_section_title
;
 Solid-State Synthesis and Characterization of \s-Alkane Complexes,
 [Rh(L2)(\h(2),\h(2)-C7H12)][BAr(F)4] (L2 = Bidentate Chelating
 Phosphine).
;
_journal_issue 2
_journal_name_full 'Journal of the American Chemical Society'
_journal_page_first 820
_journal_page_last 833
_journal_paper_doi 10.1021/ja510437p
_journal_volume 137
_journal_year 2015
_chemical_compound_source 'S10, CRL, Uni Oxford'
_chemical_formula_moiety 'C47 H46 B1 F24.00 P2 Rh1'
_chemical_formula_sum 'C47 H46 B F24 P2 Rh'
_chemical_formula_weight 1242.50
_chemical_melting_point ?
_chemical_name_systematic Rh(dippp)(h6-BArF4)
_space_group_IT_number 2
_symmetry_cell_setting triclinic
_symmetry_space_group_name_Hall '-P 1'
_symmetry_space_group_name_H-M 'P -1'
_atom_sites_solution_hydrogens difmap
_atom_sites_solution_primary direct
_audit_creation_date 13-08-19
_audit_creation_method CRYSTALS_ver_14.40
_cell_angle_alpha 109.669(3)
_cell_angle_beta 96.825(3)
_cell_angle_gamma 91.997(2)
_cell_formula_units_Z 2
_cell_length_a 12.9936(4)
_cell_length_b 13.0852(4)
_cell_length_c 16.0745(5)
_cell_measurement_reflns_used 15976
_cell_measurement_temperature 150
_cell_measurement_theta_max 76
_cell_measurement_theta_min 3
_cell_volume 2547.14(15)
_computing_cell_refinement 'CrysAlis, (Oxford Diffraction, 2002)'
_computing_data_collection 'SuperNova, (Oxford Diffraction, 2010)'
_computing_data_reduction 'CrysAlis, (Oxford Diffraction, 2002)'
_computing_molecular_graphics 'CAMERON (Watkin et al., 1996)'
_computing_publication_material 'CRYSTALS (Betteridge et al., 2003)'
_computing_structure_refinement 'CRYSTALS (Betteridge et al., 2003)'
_computing_structure_solution 'SIR92 (Altomare et al., 1994)'
_diffrn_ambient_temperature 150
_diffrn_measured_fraction_theta_full 0.997
_diffrn_measured_fraction_theta_max 0.982
_diffrn_measurement_device Area
_diffrn_measurement_device_type 'Oxford Diffraction SuperNova'
_diffrn_measurement_method \w
_diffrn_radiation_monochromator graphite
_diffrn_radiation_type 'Cu K\a'
_diffrn_radiation_wavelength 1.54180
_diffrn_reflns_av_R_equivalents 0.032
_diffrn_reflns_limit_h_max 16
_diffrn_reflns_limit_h_min -14
_diffrn_reflns_limit_k_max 16
_diffrn_reflns_limit_k_min -15
_diffrn_reflns_limit_l_max 19
_diffrn_reflns_limit_l_min -20
_diffrn_reflns_number 26194
_diffrn_reflns_theta_full 73.379
_diffrn_reflns_theta_max 76.436
_diffrn_reflns_theta_min 3.437
_diffrn_standards_number 0
_exptl_absorpt_coefficient_mu 4.421
_exptl_absorpt_correction_T_max 0.80
_exptl_absorpt_correction_T_min 0.59
_exptl_absorpt_correction_type multi-scan
_exptl_absorpt_process_details 'CrysAlis, (Oxford Diffraction, 2002)'
_exptl_crystal_colour yellow
_exptl_crystal_density_diffrn 1.620
_exptl_crystal_density_method 'not measured'
_exptl_crystal_description block
_exptl_crystal_F_000 1248
_exptl_crystal_size_max 0.100
_exptl_crystal_size_mid 0.050
_exptl_crystal_size_min 0.050
_refine_diff_density_max 1.71
_refine_diff_density_min -1.08
_refine_ls_extinction_method None
_refine_ls_goodness_of_fit_ref 0.9599
_refine_ls_hydrogen_treatment noref
_refine_ls_matrix_type full
_refine_ls_number_parameters 758
_refine_ls_number_reflns 10485
_refine_ls_number_restraints 684
_refine_ls_R_factor_all 0.0460
_refine_ls_R_factor_gt 0.0439
_refine_ls_shift/su_max 0.0153145
_refine_ls_shift/su_mean 0.0001387
_refine_ls_structure_factor_coef Fsqd
_refine_ls_weighting_details
;
 Method= Modified Sheldrick 
 w=1/[\s^2^(F^2^) + ( 0.08P)^2^ + 2.59P] 
 ,where P=(max(Fo^2^,0) + 2Fc^2^)/3 
;
_refine_ls_weighting_scheme calc
_refine_ls_wR_factor_all 0.1174
_refine_ls_wR_factor_gt 0.1137
_refine_ls_wR_factor_ref 0.1174
_reflns_limit_h_max 16
_reflns_limit_h_min -16
_reflns_limit_k_max 15
_reflns_limit_k_min -16
_reflns_limit_l_max 20
_reflns_limit_l_min 0
_reflns_number_gt 9865
_reflns_number_total 10526
_reflns_threshold_expression I>2.0\s(I)
_oxford_diffrn_Wilson_B_factor 1.87
_oxford_diffrn_Wilson_scale 0.11
_oxford_refine_ls_r_factor_ref 0.0460
_oxford_refine_ls_scale 3.22(3)
_oxford_reflns_number_all 10485
_oxford_reflns_threshold_expression_ref I>0.0\s(I)
_oxford_structure_analysis_title 081SDP13
_cod_data_source_file ja510437p_si_001.cif
_cod_data_source_block '[4-BArF4]'
_cod_depositor_comments
;
The following automatic conversions were performed:

'_chemical_melting_point' value 'not measured' was changed to '?' -
the value is undefined or not given.

Automatic conversion script
Id: cif_fix_values 2935 2014-11-11 08:27:57Z andrius 

 Adding full bibliography for 4123238--4123246.cif.
;
_cod_original_cell_volume 2547.15(15)
_cod_original_sg_symbol_H-M 'P -1 '
_cod_original_formula_sum 'C47 H46 B1 F24.00 P2 Rh1'
_cod_database_code 4123244

loop_
_symmetry_equiv_pos_as_xyz
x,y,z
-x,-y,-z

loop_
_atom_site_label
_atom_site_type_symbol
_atom_site_fract_x
_atom_site_fract_y
_atom_site_fract_z
_atom_site_U_iso_or_equiv
_atom_site_occupancy
_atom_site_adp_type
_atom_site_refinement_flags_posn
_atom_site_refinement_flags_occupancy
_atom_site_disorder_assembly
_atom_site_disorder_group
F1 F 0.51112(14) 0.04316(16) 0.28719(14) 0.0403 1.0000 Uani . . . .
F2 F 0.46119(17) -0.08329(18) 0.16241(14) 0.0480 1.0000 Uani . . . .
F3 F 0.40624(15) -0.08977(16) 0.28141(15) 0.0440 1.0000 Uani . . . .
F4 F -0.02552(14) 0.03741(17) 0.12957(16) 0.0454 1.0000 Uani . . . .
F5 F 0.02501(17) -0.0821(2) 0.18656(17) 0.0540 1.0000 Uani . . . .
F6 F 0.04747(18) -0.09956(19) 0.05282(15) 0.0548 1.0000 Uani . . . .
F16 F 0.5819(2) 0.5233(3) 0.37221(18) 0.0793 1.0000 Uani . . . .
F17 F 0.6564(3) 0.3758(2) 0.35214(17) 0.0749 1.0000 Uani . . . .
F18 F 0.72712(19) 0.5065(2) 0.32389(19) 0.0693 1.0000 Uani . . . .
F22 F 0.1098(3) 0.2695(2) -0.20157(16) 0.0714 1.0000 Uani . . . .
F23 F 0.2592(2) 0.2603(3) -0.24584(18) 0.0765 1.0000 Uani . . . .
F24 F 0.14426(19) 0.12700(19) -0.30236(13) 0.0508 1.0000 Uani . . . .
F25 F 0.4197(2) -0.1059(2) -0.09469(19) 0.0648 1.0000 Uani . . . .
F26 F 0.3310(2) -0.15013(18) -0.22323(15) 0.0564 1.0000 Uani . . . .
F27 F 0.2594(2) -0.16410(18) -0.1154(2) 0.0689 1.0000 Uani . . . .
C1 C 0.1116(3) 0.3357(3) 0.4828(2) 0.0351 1.0000 Uani . . . .
C2 C 0.1150(3) 0.2460(3) 0.5237(2) 0.0396 1.0000 Uani . . . .
C3 C 0.2250(3) 0.2145(3) 0.53703(19) 0.0366 1.0000 Uani . . . .
C4 C 0.0013(3) 0.2679(3) 0.3026(2) 0.0399 1.0000 Uani . . . .
C5 C -0.0642(3) 0.3655(4) 0.3117(3) 0.0533 1.0000 Uani . . . .
C6 C -0.0584(3) 0.1803(4) 0.3250(3) 0.0558 1.0000 Uani . . . .
C7 C 0.1871(3) 0.4280(3) 0.3626(2) 0.0358 1.0000 Uani . . . .
C8 C 0.1404(4) 0.5302(3) 0.4201(3) 0.0520 1.0000 Uani . . . .
C9 C 0.3044(3) 0.4420(3) 0.3885(2) 0.0426 1.0000 Uani . . . .
C10 C 0.4212(3) 0.1542(3) 0.4757(2) 0.0366 1.0000 Uani . . . .
C11 C 0.4726(3) 0.2451(3) 0.4508(2) 0.0421 1.0000 Uani . . . .
C12 C 0.4527(3) 0.1769(4) 0.5759(2) 0.0516 1.0000 Uani . . . .
C13 C 0.2403(3) -0.0100(3) 0.4264(2) 0.0370 1.0000 Uani . . . .
C14 C 0.1225(3) -0.0325(3) 0.4133(3) 0.0501 1.0000 Uani . . . .
C15 C 0.2889(4) -0.0481(3) 0.5014(3) 0.0517 1.0000 Uani . . . .
C20 C 0.2793(2) 0.1822(2) 0.16292(16) 0.0209 1.0000 Uani . . . .
C21 C 0.1768(2) 0.1345(2) 0.15510(17) 0.0226 1.0000 Uani . . . .
C22 C 0.1558(2) 0.0341(2) 0.16729(17) 0.0252 1.0000 Uani . . . .
C23 C 0.2378(2) -0.0155(2) 0.19973(18) 0.0253 1.0000 Uani . . . .
C24 C 0.3382(2) 0.0376(2) 0.21810(17) 0.0241 1.0000 Uani . . . .
C25 C 0.3593(2) 0.1325(2) 0.19722(17) 0.0233 1.0000 Uani . . . .
C26 C 0.0501(2) -0.0271(3) 0.1349(2) 0.0337 1.0000 Uani . . . .
C27 C 0.4295(2) -0.0227(2) 0.2381(2) 0.0300 1.0000 Uani . . . .
C28 C 0.27582(19) 0.1856(2) 0.00235(17) 0.0219 1.0000 Uani . . . .
C29 C 0.2355(2) 0.2229(2) -0.06635(18) 0.0249 1.0000 Uani . . . .
C30 C 0.2260(2) 0.1576(2) -0.15535(18) 0.0282 1.0000 Uani . . . .
C31 C 0.2559(2) 0.0521(2) -0.18094(18) 0.0294 1.0000 Uani . . . .
C32 C 0.2951(2) 0.0131(2) -0.11449(19) 0.0270 1.0000 Uani . . . .
C33 C 0.3046(2) 0.0784(2) -0.02489(18) 0.0245 1.0000 Uani . . . .
C34 C 0.3260(3) -0.1014(3) -0.1368(2) 0.0361 1.0000 Uani . . . .
C35 C 0.1852(3) 0.2035(3) -0.2256(2) 0.0406 1.0000 Uani . . . .
C36 C 0.4210(2) 0.3160(2) 0.12515(18) 0.0237 1.0000 Uani . . . .
C37 C 0.4795(2) 0.3579(2) 0.20995(19) 0.0271 1.0000 Uani . . . .
C38 C 0.5796(2) 0.4087(2) 0.2240(2) 0.0320 1.0000 Uani . . . .
C39 C 0.6254(2) 0.4194(3) 0.1543(2) 0.0369 1.0000 Uani . . . .
C40 C 0.5690(2) 0.3787(3) 0.0694(2) 0.0403 1.0000 Uani D . . .
C41 C 0.4703(2) 0.3274(3) 0.0557(2) 0.0314 1.0000 Uani . . . .
C42 C 0.6354(3) 0.4524(3) 0.3168(2) 0.0426 1.0000 Uani . . . .
C43 C 0.61810(14) 0.3883(2) -0.00762(13) 0.0629 1.0000 Uani D . . .
C44 C 0.2229(2) 0.3651(2) 0.12722(17) 0.0218 1.0000 Uani . . . .
C45 C 0.2592(2) 0.4736(2) 0.17553(17) 0.0247 1.0000 Uani . . . .
C46 C 0.1928(2) 0.55675(19) 0.19388(17) 0.0294 1.0000 Uani D . . .
C47 C 0.0866(2) 0.5360(2) 0.1649(2) 0.0318 1.0000 Uani . . . .
C48 C 0.04932(19) 0.4296(2) 0.11542(18) 0.0309 1.0000 Uani D . . .
C49 C 0.1160(2) 0.3465(2) 0.09580(18) 0.0238 1.0000 Uani . . . .
C50 C 0.23615(17) 0.67174(13) 0.24490(13) 0.0445 1.0000 Uani D . . .
C51 C -0.06388(12) 0.40220(15) 0.07778(13) 0.0449 1.0000 Uani D . . .
B1 B 0.3001(2) 0.2657(2) 0.10747(19) 0.0206 1.0000 Uani . . . .
P1 P 0.13466(6) 0.29630(6) 0.36622(4) 0.0271 1.0000 Uani . . . .
P2 P 0.27792(6) 0.13332(6) 0.43670(4) 0.0279 1.0000 Uani . . . .
Rh1 Rh 0.231088(14) 0.155687(14) 0.304083(11) 0.0216 1.0000 Uani . . . .
H11 H 0.1672 0.3921 0.5181 0.0449 1.0000 Uiso . . . .
H12 H 0.0447 0.3669 0.4871 0.0455 1.0000 Uiso . . . .
H21 H 0.0890 0.2720 0.5824 0.0496 1.0000 Uiso . . . .
H22 H 0.0673 0.1827 0.4859 0.0496 1.0000 Uiso . . . .
H31 H 0.2317 0.1760 0.5795 0.0465 1.0000 Uiso . . . .
H32 H 0.2714 0.2822 0.5648 0.0461 1.0000 Uiso . . . .
H41 H 0.0093 0.2366 0.2392 0.0498 1.0000 Uiso . . . .
H53 H -0.0271 0.4187 0.2939 0.0849 1.0000 Uiso . . . .
H52 H -0.0757 0.3980 0.3726 0.0848 1.0000 Uiso . . . .
H51 H -0.1300 0.3401 0.2729 0.0846 1.0000 Uiso . . . .
H61 H -0.0196 0.1174 0.3183 0.0891 1.0000 Uiso . . . .
H62 H -0.0736 0.2080 0.3878 0.0890 1.0000 Uiso . . . .
H63 H -0.1239 0.1590 0.2868 0.0886 1.0000 Uiso . . . .
H71 H 0.1747 0.4239 0.3009 0.0441 1.0000 Uiso . . . .
H83 H 0.0642 0.5196 0.4112 0.0811 1.0000 Uiso . . . .
H82 H 0.1637 0.5476 0.4823 0.0810 1.0000 Uiso . . . .
H81 H 0.1596 0.5916 0.4036 0.0810 1.0000 Uiso . . . .
H93 H 0.3361 0.3814 0.3530 0.0631 1.0000 Uiso . . . .
H92 H 0.3208 0.4498 0.4496 0.0624 1.0000 Uiso . . . .
H91 H 0.3328 0.5071 0.3802 0.0633 1.0000 Uiso . . . .
H101 H 0.4491 0.0863 0.4430 0.0462 1.0000 Uiso . . . .
H111 H 0.4585 0.2284 0.3867 0.0408 1.0000 Uiso . . . .
H112 H 0.5466 0.2524 0.4689 0.0409 1.0000 Uiso . . . .
H113 H 0.4443 0.3134 0.4816 0.0408 1.0000 Uiso . . . .
H123 H 0.4171 0.1239 0.5934 0.0800 1.0000 Uiso . . . .
H122 H 0.5274 0.1756 0.5883 0.0799 1.0000 Uiso . . . .
H121 H 0.4341 0.2480 0.6093 0.0799 1.0000 Uiso . . . .
H131 H 0.2638 -0.0560 0.3722 0.0447 1.0000 Uiso . . . .
H141 H 0.0906 -0.0060 0.3698 0.0786 1.0000 Uiso . . . .
H142 H 0.0968 0.0040 0.4697 0.0788 1.0000 Uiso . . . .
H143 H 0.1041 -0.1084 0.3964 0.0790 1.0000 Uiso . . . .
H153 H 0.3650 -0.0404 0.5069 0.0787 1.0000 Uiso . . . .
H152 H 0.2682 -0.0072 0.5570 0.0785 1.0000 Uiso . . . .
H151 H 0.2673 -0.1240 0.4884 0.0791 1.0000 Uiso . . . .
H211 H 0.1153 0.1695 0.1359 0.0273 1.0000 Uiso . . . .
H231 H 0.2242 -0.0838 0.2108 0.0310 1.0000 Uiso . . . .
H251 H 0.4319 0.1658 0.2106 0.0312 1.0000 Uiso . . . .
H291 H 0.2143 0.2938 -0.0513 0.0315 1.0000 Uiso . . . .
H311 H 0.2511 0.0086 -0.2410 0.0347 1.0000 Uiso . . . .
H331 H 0.3332 0.0483 0.0193 0.0312 1.0000 Uiso . . . .
H371 H 0.4509 0.3522 0.2602 0.0352 1.0000 Uiso . . . .
H391 H 0.6926 0.4547 0.1645 0.0436 1.0000 Uiso . . . .
H411 H 0.4350 0.3009 -0.0028 0.0387 1.0000 Uiso . . . .
H451 H 0.3316 0.4912 0.1967 0.0298 1.0000 Uiso . . . .
H471 H 0.0409 0.5926 0.1798 0.0371 1.0000 Uiso . . . .
H491 H 0.0877 0.2755 0.0596 0.0293 1.0000 Uiso . . . .
F130 F 0.1691(4) 0.7326(4) 0.2909(6) 0.0852 0.3093 Uani D . 1 1
F131 F 0.2240(4) 0.7039(3) 0.3285(2) 0.1007 0.6907 Uani D . 1 2
F140 F 0.1942(3) 0.7424(2) 0.2144(3) 0.0784 0.6907 Uani D . 1 2
F141 F 0.2650(8) 0.7228(4) 0.1951(3) 0.0795 0.3093 Uani D . 1 1
F150 F 0.3163(6) 0.6787(2) 0.3021(5) 0.0644 0.3093 Uani D . 1 1
F151 F 0.3384(3) 0.6875(2) 0.2443(3) 0.0792 0.6907 Uani D . 1 2
F100 F -0.0787(2) 0.3192(10) 0.0024(7) 0.0628 0.111(5) Uani D P 2 2
F101 F -0.07988(19) 0.3794(3) -0.0083(2) 0.0805 0.889(5) Uani D P 2 1
F120 F -0.12155(19) 0.4830(2) 0.1123(3) 0.0999 0.889(5) Uani D P 2 1
F121 F -0.1073(4) 0.4841(7) 0.0608(12) 0.0419 0.111(5) Uani D P 2 2
F110 F -0.1185(4) 0.3766(14) 0.1319(6) 0.0530 0.111(5) Uani D P 2 2
F111 F -0.10360(17) 0.3171(2) 0.09276(19) 0.0547 0.889(5) Uani D P 2 1
F190 F 0.6648(3) 0.4889(3) 0.0108(2) 0.0789 0.7410 Uani D . 3 1
F191 F 0.6911(6) 0.4719(7) 0.0180(3) 0.0717 0.2590 Uani D . 3 2
F210 F 0.5482(4) 0.4042(9) -0.0696(5) 0.0618 0.2590 Uani D . 3 2
F211 F 0.5480(2) 0.3687(4) -0.0809(2) 0.0764 0.7410 Uani D . 3 1
F200 F 0.6643(8) 0.2984(6) -0.0487(5) 0.0735 0.2590 Uani D . 3 2
F201 F 0.6907(3) 0.3181(4) -0.0301(2) 0.0752 0.7410 Uani D . 3 1

loop_
_atom_site_aniso_label
_atom_site_aniso_U_11
_atom_site_aniso_U_22
_atom_site_aniso_U_33
_atom_site_aniso_U_23
_atom_site_aniso_U_13
_atom_site_aniso_U_12
F1 0.0305(9) 0.0364(9) 0.0547(11) 0.0187(8) -0.0025(8) 0.0095(7)
F2 0.0547(12) 0.0463(11) 0.0445(11) 0.0116(9) 0.0160(9) 0.0325(9)
F3 0.0410(10) 0.0416(10) 0.0655(13) 0.0382(10) 0.0082(9) 0.0147(8)
F4 0.0267(9) 0.0449(11) 0.0639(13) 0.0217(10) -0.0040(8) -0.0011(8)
F5 0.0422(11) 0.0628(14) 0.0691(14) 0.0443(12) -0.0044(10) -0.0165(10)
F6 0.0492(12) 0.0470(12) 0.0474(12) -0.0061(9) -0.0031(9) -0.0117(9)
F16 0.0551(14) 0.089(2) 0.0533(14) -0.0260(14) -0.0042(11) 0.0220(13)
F17 0.106(2) 0.0593(15) 0.0448(13) 0.0137(11) -0.0312(14) -0.0028(14)
F18 0.0434(12) 0.0764(18) 0.0642(15) 0.0025(13) -0.0136(11) -0.0173(12)
F22 0.111(2) 0.0735(17) 0.0397(12) 0.0287(12) 0.0096(13) 0.0548(16)
F23 0.093(2) 0.094(2) 0.0530(14) 0.0508(15) -0.0103(13) -0.0382(17)
F24 0.0662(14) 0.0547(13) 0.0275(9) 0.0137(9) -0.0068(9) 0.0007(10)
F25 0.0623(14) 0.0433(12) 0.0729(16) 0.0023(11) -0.0078(12) 0.0308(11)
F26 0.0827(16) 0.0353(11) 0.0442(12) -0.0010(9) 0.0203(11) 0.0211(10)
F27 0.0891(19) 0.0286(10) 0.102(2) 0.0245(12) 0.0537(16) 0.0144(11)
C1 0.0441(16) 0.0365(15) 0.0273(14) 0.0106(12) 0.0126(12) 0.0176(13)
C2 0.0516(19) 0.0427(17) 0.0325(15) 0.0177(13) 0.0183(14) 0.0162(14)
C3 0.0553(19) 0.0374(16) 0.0204(13) 0.0119(11) 0.0089(12) 0.0174(14)
C4 0.0353(16) 0.0485(19) 0.0340(15) 0.0108(14) 0.0034(12) 0.0169(14)
C5 0.046(2) 0.067(3) 0.046(2) 0.0152(18) 0.0063(15) 0.0341(18)
C6 0.0342(17) 0.066(3) 0.065(3) 0.021(2) 0.0021(16) 0.0049(17)
C7 0.0530(18) 0.0301(14) 0.0286(14) 0.0115(11) 0.0149(13) 0.0159(13)
C8 0.077(3) 0.0341(17) 0.050(2) 0.0131(15) 0.0257(19) 0.0252(17)
C9 0.054(2) 0.0313(15) 0.0408(17) 0.0083(13) 0.0124(15) 0.0049(14)
C10 0.0372(15) 0.0406(16) 0.0297(14) 0.0108(12) -0.0033(12) 0.0118(13)
C11 0.0392(17) 0.0418(18) 0.0404(17) 0.0112(14) -0.0053(13) 0.0043(13)
C12 0.055(2) 0.064(2) 0.0317(17) 0.0146(16) -0.0080(15) 0.0175(18)
C13 0.0529(18) 0.0295(14) 0.0333(15) 0.0144(12) 0.0111(13) 0.0130(13)
C14 0.055(2) 0.0400(18) 0.064(2) 0.0267(17) 0.0150(18) 0.0045(16)
C15 0.081(3) 0.0445(19) 0.0408(18) 0.0254(16) 0.0138(18) 0.0211(18)
C20 0.0252(12) 0.0186(11) 0.0185(11) 0.0051(9) 0.0036(9) 0.0050(9)
C21 0.0242(12) 0.0236(12) 0.0209(11) 0.0084(9) 0.0037(9) 0.0055(9)
C22 0.0279(13) 0.0248(12) 0.0232(12) 0.0083(10) 0.0041(10) 0.0025(10)
C23 0.0336(13) 0.0179(11) 0.0242(12) 0.0064(9) 0.0055(10) 0.0045(10)
C24 0.0288(13) 0.0207(12) 0.0225(12) 0.0056(9) 0.0057(10) 0.0103(10)
C25 0.0257(12) 0.0206(11) 0.0238(12) 0.0073(9) 0.0042(9) 0.0056(9)
C26 0.0334(15) 0.0316(14) 0.0366(15) 0.0144(12) 0.0004(12) -0.0022(11)
C27 0.0330(14) 0.0271(13) 0.0345(14) 0.0154(11) 0.0061(11) 0.0098(11)
C28 0.0214(11) 0.0209(11) 0.0232(12) 0.0068(9) 0.0048(9) 0.0029(9)
C29 0.0270(12) 0.0233(12) 0.0261(13) 0.0097(10) 0.0058(10) 0.0048(10)
C30 0.0308(13) 0.0316(14) 0.0245(13) 0.0118(11) 0.0065(10) 0.0042(11)
C31 0.0317(14) 0.0292(14) 0.0241(13) 0.0034(10) 0.0090(10) 0.0023(11)
C32 0.0249(12) 0.0242(12) 0.0307(13) 0.0061(10) 0.0084(10) 0.0049(10)
C33 0.0231(12) 0.0233(12) 0.0276(13) 0.0086(10) 0.0049(9) 0.0056(9)
C34 0.0406(16) 0.0283(14) 0.0357(15) 0.0040(12) 0.0102(12) 0.0099(12)
C35 0.057(2) 0.0393(17) 0.0274(15) 0.0149(13) 0.0044(13) 0.0036(15)
C36 0.0234(12) 0.0194(11) 0.0295(13) 0.0094(10) 0.0032(10) 0.0060(9)
C37 0.0269(13) 0.0206(12) 0.0312(13) 0.0054(10) 0.0031(10) 0.0063(10)
C38 0.0255(13) 0.0237(13) 0.0411(16) 0.0053(11) -0.0018(11) 0.0051(10)
C39 0.0223(13) 0.0388(16) 0.0509(18) 0.0191(14) 0.0004(12) -0.0011(11)
C40 0.0257(14) 0.0569(19) 0.0478(18) 0.0312(16) 0.0038(12) -0.0004(13)
C41 0.0256(13) 0.0398(15) 0.0323(14) 0.0178(12) 0.0010(11) 0.0023(11)
C42 0.0324(15) 0.0372(17) 0.0430(18) -0.0028(14) -0.0047(13) 0.0046(13)
C43 0.0314(15) 0.109(3) 0.062(2) 0.0506(19) 0.0037(14) -0.0098(16)
C44 0.0243(12) 0.0206(11) 0.0233(12) 0.0102(9) 0.0053(9) 0.0052(9)
C45 0.0289(13) 0.0217(12) 0.0239(12) 0.0084(10) 0.0036(10) 0.0026(10)
C46 0.0402(15) 0.0202(12) 0.0290(13) 0.0090(10) 0.0070(11) 0.0068(11)
C47 0.0370(15) 0.0253(13) 0.0376(15) 0.0135(11) 0.0114(12) 0.0148(11)
C48 0.0263(12) 0.0306(13) 0.0419(15) 0.0184(12) 0.0083(11) 0.0105(10)
C49 0.0251(12) 0.0217(12) 0.0262(12) 0.0100(10) 0.0036(10) 0.0043(9)
C50 0.0647(18) 0.0208(13) 0.0454(16) 0.0089(12) 0.0051(14) 0.0064(12)
C51 0.0267(12) 0.0507(15) 0.0638(16) 0.0275(13) 0.0054(12) 0.0109(11)
B1 0.0216(12) 0.0182(12) 0.0229(13) 0.0079(10) 0.0026(10) 0.0042(10)
P1 0.0316(3) 0.0278(3) 0.0232(3) 0.0083(3) 0.0069(3) 0.0134(3)
P2 0.0361(4) 0.0285(3) 0.0210(3) 0.0099(3) 0.0041(3) 0.0110(3)
Rh1 0.02495(12) 0.02095(11) 0.01942(11) 0.00693(8) 0.00313(7) 0.00714(7)
F130 0.080(5) 0.046(4) 0.088(6) -0.028(4) 0.002(5) 0.027(4)
F131 0.207(5) 0.039(2) 0.043(2) -0.0064(16) 0.040(3) -0.032(3)
F140 0.102(3) 0.0212(14) 0.104(3) 0.0276(18) -0.036(3) -0.0017(17)
F141 0.140(7) 0.036(4) 0.058(4) 0.013(3) 0.017(5) -0.035(5)
F150 0.082(5) 0.021(3) 0.066(4) -0.001(3) -0.037(4) 0.000(3)
F151 0.063(2) 0.0323(17) 0.116(4) -0.005(2) 0.005(2) -0.0078(16)
F100 0.028(5) 0.060(6) 0.081(6) 0.002(5) -0.005(5) 0.013(5)
F101 0.0421(14) 0.152(3) 0.0652(17) 0.0693(19) -0.0143(12) -0.0122(17)
F120 0.0359(14) 0.0645(19) 0.166(4) -0.002(2) 0.0044(19) 0.0232(13)
F121 0.020(5) 0.052(5) 0.057(5) 0.024(5) -0.002(5) 0.022(4)
F110 0.030(5) 0.060(6) 0.071(5) 0.024(5) 0.011(4) 0.007(5)
F111 0.0366(12) 0.0641(17) 0.0671(17) 0.0317(14) -0.0027(11) -0.0086(11)
F190 0.044(2) 0.123(3) 0.098(3) 0.081(3) -0.0001(19) -0.021(2)
F191 0.025(4) 0.132(7) 0.080(6) 0.073(5) -0.009(4) -0.022(4)
F210 0.040(5) 0.096(6) 0.071(6) 0.060(5) 0.002(4) -0.012(4)
F211 0.044(2) 0.148(4) 0.054(2) 0.061(2) 0.0008(17) -0.020(2)
F200 0.028(5) 0.133(7) 0.060(6) 0.034(5) 0.010(4) -0.001(5)
F201 0.034(2) 0.139(4) 0.059(2) 0.038(2) 0.0174(18) 0.007(2)

loop_
_atom_type_symbol
_atom_type_scat_dispersion_real
_atom_type_scat_dispersion_imag
_atom_type_scat_Cromer_Mann_a1
_atom_type_scat_Cromer_Mann_b1
_atom_type_scat_Cromer_Mann_a2
_atom_type_scat_Cromer_Mann_b2
_atom_type_scat_Cromer_Mann_a3
_atom_type_scat_Cromer_Mann_b3
_atom_type_scat_Cromer_Mann_a4
_atom_type_scat_Cromer_Mann_b4
_atom_type_scat_Cromer_Mann_c
_atom_type_scat_source
Rh 0.0927 3.6045 19.2957 0.7515 14.3501 8.2176 4.7343 25.8749 1.2892 98.6062 5.3280 'International Tables Vol C 4.2.6.8 and 6.1.1.4'
P 0.2955 0.4335 6.4345 1.9067 4.1791 27.1570 1.7800 0.5260 1.4908 68.1645 1.1149 'International Tables Vol C 4.2.6.8 and 6.1.1.4'
B 0.0090 0.0039 2.0545 23.2185 1.3326 1.0210 1.0979 60.3498 0.7068 0.1403 -0.1932 'International Tables Vol C 4.2.6.8 and 6.1.1.4'
F 0.0727 0.0534 3.5392 10.2825 2.6412 4.2944 1.5170 0.2615 1.0243 26.1476 0.2776 'International Tables Vol C 4.2.6.8 and 6.1.1.4'
C 0.0181 0.0091 2.3100 20.8439 1.0200 10.2075 1.5886 0.5687 0.8650 51.6512 0.2156 'International Tables Vol C 4.2.6.8 and 6.1.1.4'
H 0.0000 0.0000 0.4930 10.5109 0.3229 26.1257 0.1402 3.1424 0.0408 57.7998 0.0030 'International Tables Vol C 4.2.6.8 and 6.1.1.4'

loop_
_geom_angle_atom_site_label_1
_geom_angle_atom_site_label_2
_geom_angle_atom_site_label_3
_geom_angle
_geom_angle_publ_flag
C2 C1 P1 116.3(2) yes
C2 C1 H11 106.7 no
P1 C1 H11 106.6 no
C2 C1 H12 109.8 no
P1 C1 H12 107.8 no
H11 C1 H12 109.4 no
C1 C2 C3 110.5(3) yes
C1 C2 H21 109.7 no
C3 C2 H21 108.9 no
C1 C2 H22 110.0 no
C3 C2 H22 111.5 no
H21 C2 H22 106.0 no
C2 C3 P2 116.7(2) yes
C2 C3 H31 110.6 no
P2 C3 H31 108.3 no
C2 C3 H32 108.0 no
P2 C3 H32 106.8 no
H31 C3 H32 105.9 no
C5 C4 C6 110.0(3) yes
C5 C4 P1 117.1(3) yes
C6 C4 P1 109.6(2) yes
C5 C4 H41 106.4 no
C6 C4 H41 106.5 no
P1 C4 H41 106.6 no
C4 C5 H53 109.2 no
C4 C5 H52 109.5 no
H53 C5 H52 109.4 no
C4 C5 H51 108.6 no
H53 C5 H51 109.7 no
H52 C5 H51 110.4 no
C4 C6 H61 111.5 no
C4 C6 H62 111.2 no
H61 C6 H62 107.4 no
C4 C6 H63 109.7 no
H61 C6 H63 109.5 no
H62 C6 H63 107.4 no
C8 C7 C9 108.6(3) yes
C8 C7 P1 116.1(2) yes
C9 C7 P1 110.2(2) yes
C8 C7 H71 108.6 no
C9 C7 H71 106.1 no
P1 C7 H71 106.8 no
C7 C8 H83 110.6 no
C7 C8 H82 112.1 no
H83 C8 H82 107.6 no
C7 C8 H81 110.0 no
H83 C8 H81 108.2 no
H82 C8 H81 108.2 no
C7 C9 H93 110.9 no
C7 C9 H92 109.6 no
H93 C9 H92 109.5 no
C7 C9 H91 110.3 no
H93 C9 H91 108.3 no
H92 C9 H91 108.3 no
C11 C10 C12 108.7(3) yes
C11 C10 P2 111.6(2) yes
C12 C10 P2 115.4(3) yes
C11 C10 H101 107.4 no
C12 C10 H101 108.0 no
P2 C10 H101 105.3 no
C10 C11 H111 109.6 no
C10 C11 H112 110.5 no
H111 C11 H112 109.4 no
C10 C11 H113 108.7 no
H111 C11 H113 110.0 no
H112 C11 H113 108.6 no
C10 C12 H123 109.6 no
C10 C12 H122 109.5 no
H123 C12 H122 110.9 no
C10 C12 H121 109.5 no
H123 C12 H121 109.0 no
H122 C12 H121 108.2 no
C14 C13 C15 109.4(3) yes
C14 C13 P2 111.4(2) yes
C15 C13 P2 116.5(3) yes
C14 C13 H131 106.4 no
C15 C13 H131 106.4 no
P2 C13 H131 106.2 no
C13 C14 H141 110.9 no
C13 C14 H142 108.9 no
H141 C14 H142 108.8 no
C13 C14 H143 110.5 no
H141 C14 H143 109.8 no
H142 C14 H143 108.0 no
C13 C15 H153 110.3 no
C13 C15 H152 111.3 no
H153 C15 H152 108.7 no
C13 C15 H151 110.0 no
H153 C15 H151 108.2 no
H152 C15 H151 108.3 no
C21 C20 C25 115.7(2) yes
C21 C20 B1 119.1(2) yes
C25 C20 B1 122.9(2) yes
C21 C20 Rh1 64.80(14) yes
C25 C20 Rh1 71.28(15) yes
B1 C20 Rh1 148.75(16) yes
C20 C21 C22 123.2(2) yes
C20 C21 Rh1 81.67(15) yes
C22 C21 Rh1 71.46(15) yes
C20 C21 H211 120.0 no
C22 C21 H211 116.6 no
Rh1 C21 H211 122.8 no
C21 C22 C23 119.3(2) yes
C21 C22 C26 120.8(2) yes
C23 C22 C26 119.4(2) yes
C21 C22 Rh1 73.11(15) yes
C23 C22 Rh1 72.42(15) yes
C26 C22 Rh1 132.8(2) yes
C22 C23 C24 117.8(2) yes
C22 C23 Rh1 72.26(15) yes
C24 C23 Rh1 72.74(15) yes
C22 C23 H231 120.4 no
C24 C23 H231 121.8 no
Rh1 C23 H231 123.9 no
C23 C24 C25 122.0(2) yes
C23 C24 C27 118.5(2) yes
C25 C24 C27 117.6(2) yes
C23 C24 Rh1 71.98(15) yes
C25 C24 Rh1 79.23(15) yes
C27 C24 Rh1 134.75(19) yes
C24 C25 C20 121.2(2) yes
C24 C25 Rh1 66.71(14) yes
C20 C25 Rh1 76.49(15) yes
C24 C25 H251 118.6 no
C20 C25 H251 120.1 no
Rh1 C25 H251 126.8 no
C22 C26 F6 110.5(3) yes
C22 C26 F4 113.0(2) yes
F6 C26 F4 106.1(3) yes
C22 C26 F5 112.3(2) yes
F6 C26 F5 106.9(3) yes
F4 C26 F5 107.7(3) yes
C24 C27 F3 112.7(2) yes
C24 C27 F2 110.0(2) yes
F3 C27 F2 107.1(2) yes
C24 C27 F1 113.2(2) yes
F3 C27 F1 106.8(2) yes
F2 C27 F1 106.8(2) yes
C29 C28 C33 115.8(2) yes
C29 C28 B1 122.6(2) yes
C33 C28 B1 121.3(2) yes
C28 C29 C30 121.8(2) yes
C28 C29 H291 118.9 no
C30 C29 H291 119.3 no
C29 C30 C31 121.5(3) yes
C29 C30 C35 119.2(3) yes
C31 C30 C35 119.3(3) yes
C30 C31 C32 117.9(3) yes
C30 C31 H311 121.6 no
C32 C31 H311 120.5 no
C31 C32 C33 120.9(3) yes
C31 C32 C34 120.9(3) yes
C33 C32 C34 118.2(3) yes
C28 C33 C32 122.2(3) yes
C28 C33 H331 119.6 no
C32 C33 H331 118.2 no
C32 C34 F25 112.1(3) yes
C32 C34 F26 113.1(3) yes
F25 C34 F26 105.8(3) yes
C32 C34 F27 112.1(3) yes
F25 C34 F27 107.3(3) yes
F26 C34 F27 105.9(3) yes
C30 C35 F24 113.1(3) yes
C30 C35 F22 112.9(3) yes
F24 C35 F22 105.3(3) yes
C30 C35 F23 112.2(3) yes
F24 C35 F23 105.9(3) yes
F22 C35 F23 106.8(3) yes
C37 C36 C41 115.2(2) yes
C37 C36 B1 123.4(2) yes
C41 C36 B1 121.2(2) yes
C36 C37 C38 122.2(3) yes
C36 C37 H371 119.7 no
C38 C37 H371 118.2 no
C37 C38 C39 121.1(3) yes
C37 C38 C42 118.4(3) yes
C39 C38 C42 120.5(3) yes
C38 C39 C40 117.9(3) yes
C38 C39 H391 120.6 no
C40 C39 H391 121.5 no
C39 C40 C41 120.7(3) yes
C39 C40 C43 118.8(2) yes
C41 C40 C43 120.5(2) yes
C36 C41 C40 122.8(3) yes
C36 C41 H411 119.4 no
C40 C41 H411 117.8 no
C38 C42 F18 113.6(3) yes
C38 C42 F16 112.4(3) yes
F18 C42 F16 104.8(3) yes
C38 C42 F17 113.4(3) yes
F18 C42 F17 105.2(3) yes
F16 C42 F17 106.6(4) yes
C40 C43 F190 111.95(5) yes
C40 C43 F211 111.97(5) yes
F190 C43 F211 106.90(6) yes
C40 C43 F201 111.93(5) yes
F190 C43 F201 106.87(6) yes
F211 C43 F201 106.88(6) yes
C40 C43 F191 111.96(6) yes
C40 C43 F210 111.95(6) yes
F191 C43 F210 106.88(6) yes
C40 C43 F200 111.94(6) yes
F191 C43 F200 106.88(6) yes
F210 C43 F200 106.89(6) yes
C45 C44 C49 115.8(2) yes
C45 C44 B1 122.4(2) yes
C49 C44 B1 121.7(2) yes
C44 C45 C46 122.0(2) yes
C44 C45 H451 119.3 no
C46 C45 H451 118.7 no
C45 C46 C47 121.3(2) yes
C45 C46 C50 119.67(19) yes
C47 C46 C50 119.07(19) yes
C46 C47 C48 117.8(2) yes
C46 C47 H471 121.1 no
C48 C47 H471 121.2 no
C47 C48 C49 121.0(2) yes
C47 C48 C51 120.6(2) yes
C49 C48 C51 118.33(19) yes
C44 C49 C48 122.1(2) yes
C44 C49 H491 119.7 no
C48 C49 H491 118.2 no
C46 C50 F130 113.28(5) yes
C46 C50 F141 113.42(5) yes
F130 C50 F141 105.27(6) yes
C46 C50 F150 113.45(5) yes
F130 C50 F150 105.27(6) yes
F141 C50 F150 105.34(6) yes
C46 C50 F131 113.44(5) yes
C46 C50 F140 113.41(5) yes
F131 C50 F140 105.36(6) yes
C46 C50 F151 113.33(5) yes
F131 C50 F151 105.27(6) yes
F140 C50 F151 105.21(6) yes
C48 C51 F101 112.43(5) yes
C48 C51 F120 112.42(5) yes
F101 C51 F120 106.51(6) yes
C48 C51 F111 112.42(5) yes
F101 C51 F111 106.27(6) yes
F120 C51 F111 106.31(6) yes
C48 C51 F100 112.43(6) yes
C48 C51 F121 112.39(6) yes
F100 C51 F121 106.32(6) yes
C48 C51 F110 112.47(6) yes
F100 C51 F110 106.37(6) yes
F121 C51 F110 106.37(6) yes
C20 B1 C28 103.19(19) yes
C20 B1 C44 112.7(2) yes
C28 B1 C44 110.5(2) yes
C20 B1 C36 113.3(2) yes
C28 B1 C36 107.3(2) yes
C44 B1 C36 109.6(2) yes
C4 P1 C7 106.71(16) yes
C4 P1 C1 103.57(15) yes
C7 P1 C1 101.02(14) yes
C4 P1 Rh1 108.93(11) yes
C7 P1 Rh1 113.17(10) yes
C1 P1 Rh1 122.13(10) yes
C10 P2 C13 105.19(15) yes
C10 P2 C3 102.07(15) yes
C13 P2 C3 103.35(15) yes
C10 P2 Rh1 114.42(11) yes
C13 P2 Rh1 109.30(10) yes
C3 P2 Rh1 120.94(10) yes
C22 Rh1 C23 35.32(10) yes
C22 Rh1 C24 62.51(9) yes
C23 Rh1 C24 35.29(10) yes
C22 Rh1 C21 35.43(9) yes
C23 Rh1 C21 63.09(9) yes
C24 Rh1 C21 72.43(9) yes
C22 Rh1 C25 71.71(9) yes
C23 Rh1 C25 61.78(9) yes
C24 Rh1 C25 34.06(9) yes
C21 Rh1 C25 59.38(9) yes
C22 Rh1 C20 61.55(8) yes
C23 Rh1 C20 72.62(9) yes
C24 Rh1 C20 60.21(9) yes
C21 Rh1 C20 33.53(8) yes
C25 Rh1 C20 32.22(8) yes
C22 Rh1 P1 114.97(7) yes
C23 Rh1 P1 148.26(7) yes
C24 Rh1 P1 165.52(7) yes
C21 Rh1 P1 97.38(7) yes
C25 Rh1 P1 131.80(6) yes
C22 Rh1 P2 131.38(7) yes
C23 Rh1 P2 104.11(7) yes
C24 Rh1 P2 99.63(7) yes
C21 Rh1 P2 166.59(7) yes
C25 Rh1 P2 119.66(6) yes
C20 Rh1 P1 105.61(6) yes
C20 Rh1 P2 150.43(6) yes
P1 Rh1 P2 92.23(3) yes

loop_
_geom_bond_atom_site_label_1
_geom_bond_atom_site_label_2
_geom_bond_distance
_geom_bond_publ_flag
F1 C27 1.331(4) yes
F2 C27 1.331(4) yes
F3 C27 1.338(3) yes
F4 C26 1.331(4) yes
F5 C26 1.328(4) yes
F6 C26 1.337(4) yes
F16 C42 1.331(4) yes
F17 C42 1.329(5) yes
F18 C42 1.338(4) yes
F22 C35 1.334(5) yes
F23 C35 1.331(4) yes
F24 C35 1.335(4) yes
F25 C34 1.335(4) yes
F26 C34 1.330(4) yes
F27 C34 1.323(4) yes
C1 C2 1.525(4) yes
C1 P1 1.834(3) yes
C1 H11 0.985 no
C1 H12 0.973 no
C2 C3 1.513(5) yes
C2 H21 0.993 no
C2 H22 0.988 no
C3 P2 1.834(3) yes
C3 H31 0.973 no
C3 H32 0.991 no
C4 C5 1.534(5) yes
C4 C6 1.525(6) yes
C4 P1 1.862(3) yes
C4 H41 0.983 no
C5 H53 0.971 no
C5 H52 0.960 no
C5 H51 0.972 no
C6 H61 0.963 no
C6 H62 0.998 no
C6 H63 0.960 no
C7 C8 1.539(4) yes
C7 C9 1.519(5) yes
C7 P1 1.853(3) yes
C7 H71 0.968 no
C8 H83 0.982 no
C8 H82 0.955 no
C8 H81 0.960 no
C9 H93 0.949 no
C9 H92 0.949 no
C9 H91 0.972 no
C10 C11 1.534(5) yes
C10 C12 1.537(4) yes
C10 P2 1.872(3) yes
C10 H101 0.974 no
C11 H111 0.971 no
C11 H112 0.963 no
C11 H113 0.974 no
C12 H123 0.956 no
C12 H122 0.969 no
C12 H121 0.960 no
C13 C14 1.524(5) yes
C13 C15 1.532(5) yes
C13 P2 1.869(3) yes
C13 H131 0.969 no
C14 H141 0.941 no
C14 H142 0.977 no
C14 H143 0.951 no
C15 H153 0.981 no
C15 H152 0.950 no
C15 H151 0.967 no
C20 C21 1.425(4) yes
C20 C25 1.400(4) yes
C20 B1 1.660(4) yes
C20 Rh1 2.552(2) yes
C21 C22 1.414(4) yes
C21 Rh1 2.334(2) yes
C21 H211 1.002 no
C22 C23 1.404(4) yes
C22 C26 1.508(4) yes
C22 Rh1 2.313(3) yes
C23 C24 1.406(4) yes
C23 Rh1 2.315(3) yes
C23 H231 0.983 no
C24 C25 1.417(4) yes
C24 C27 1.510(4) yes
C24 Rh1 2.324(2) yes
C25 Rh1 2.486(3) yes
C25 H251 0.994 no
C28 C29 1.406(4) yes
C28 C33 1.400(4) yes
C28 B1 1.647(4) yes
C29 C30 1.386(4) yes
C29 H291 0.937 no
C30 C31 1.385(4) yes
C30 C35 1.501(4) yes
C31 C32 1.385(4) yes
C31 H311 0.934 no
C32 C33 1.393(4) yes
C32 C34 1.500(4) yes
C33 H331 0.966 no
C36 C37 1.399(4) yes
C36 C41 1.397(4) yes
C36 B1 1.636(4) yes
C37 C38 1.397(4) yes
C37 H371 0.952 no
C38 C39 1.375(5) yes
C38 C42 1.489(4) yes
C39 C40 1.389(4) yes
C39 H391 0.943 no
C40 C41 1.385(4) yes
C40 C43 1.498(3) yes
C41 H411 0.939 no
C43 F190 1.352(4) yes
C43 F211 1.344(4) yes
C43 F201 1.335(4) yes
C43 F191 1.340(6) yes
C43 F210 1.342(6) yes
C43 F200 1.341(6) yes
C44 C45 1.402(4) yes
C44 C49 1.404(4) yes
C44 B1 1.639(4) yes
C45 C46 1.387(4) yes
C45 H451 0.954 no
C46 C47 1.389(4) yes
C46 C50 1.501(3) yes
C47 C48 1.387(4) yes
C47 H471 0.950 no
C48 C49 1.389(4) yes
C48 C51 1.505(3) yes
C49 H491 0.948 no
C50 F130 1.321(5) yes
C50 F141 1.282(5) yes
C50 F150 1.284(5) yes
C50 F131 1.297(4) yes
C50 F140 1.292(3) yes
C50 F151 1.339(4) yes
C51 F101 1.302(3) yes
C51 F120 1.321(3) yes
C51 F111 1.317(3) yes
C51 F100 1.314(6) yes
C51 F121 1.321(6) yes
C51 F110 1.303(6) yes
P1 Rh1 2.2746(7) yes
P2 Rh1 2.2637(7) yes
